data_1575266
loop_
_publ_author_name
'Laluk, Andrew L. D. M.'
'Buschmann, Dennis A.'
'Takano, Shinjiro'
'Sullivan, Angus I.'
'Aminfar, Parimah'
'Stamplecoskie, Kevin'
'Tsukuda, Tatsuya'
'Crudden, Cathleen M.'

_publ_section_title
;
 Tuning the surface chemistry of NHC-protected Au<sub>13</sub>
 nanoclusters <i>via</i> a robust amide coupling procedure.
;
_journal_issue 39
_journal_name_full 'Chemical science'
_journal_page_first 18278
_journal_page_last 18285
_journal_paper_doi 10.1039/d5sc02951a
_journal_volume 16
_journal_year 2025
_chemical_formula_sum 'C56 H60 Au Cl2 N4 O10'
_chemical_formula_weight 1216.94
_space_group_crystal_system triclinic
_space_group_IT_number 2
_space_group_name_Hall '-P 1'
_space_group_name_H-M_alt 'P -1'
_atom_sites_solution_hydrogens geom
_audit_creation_method SHELXL-2019/3
_audit_update_record
;
2025-04-17 deposited with the CCDC.	2025-07-31 downloaded from the CCDC.
;
_cell_angle_alpha 92.9280(10)
_cell_angle_beta 108.4650(10)
_cell_angle_gamma 97.6330(10)
_cell_formula_units_Z 1
_cell_length_a 10.4502(3)
_cell_length_b 10.8140(4)
_cell_length_c 12.2059(5)
_cell_measurement_reflns_used 4301
_cell_measurement_temperature 102(2)
_cell_measurement_theta_max 51.47
_cell_measurement_theta_min 4.941
_cell_volume 1290.38(8)
_computing_structure_refinement 'SHELXL-2019/2 (Sheldrick, 2019)'
_computing_structure_solution 'SHELXT 2018/2 (Sheldrick, 2018)'
_diffrn_ambient_temperature 102(2)
_diffrn_measured_fraction_theta_full 1.000
_diffrn_measured_fraction_theta_max 0.999
_diffrn_measurement_device_type Bruker_D8_Venture
_diffrn_radiation_type MoK\a
_diffrn_radiation_wavelength 0.71073
_diffrn_reflns_av_R_equivalents 0.0820
_diffrn_reflns_av_unetI/netI 0.0672
_diffrn_reflns_Laue_measured_fraction_full 1.000
_diffrn_reflns_Laue_measured_fraction_max 0.999
_diffrn_reflns_limit_h_max 12
_diffrn_reflns_limit_h_min -13
_diffrn_reflns_limit_k_max 13
_diffrn_reflns_limit_k_min -13
_diffrn_reflns_limit_l_max 15
_diffrn_reflns_limit_l_min -15
_diffrn_reflns_number 25153
_diffrn_reflns_point_group_measured_fraction_full 1.000
_diffrn_reflns_point_group_measured_fraction_max 0.999
_diffrn_reflns_theta_full 25.242
_diffrn_reflns_theta_max 26.388
_diffrn_reflns_theta_min 1.768
_exptl_absorpt_coefficient_mu 3.018
_exptl_absorpt_correction_T_max 0.7454
_exptl_absorpt_correction_T_min 0.6912
_exptl_absorpt_correction_type multi-scan
_exptl_absorpt_process_details sadabs
_exptl_crystal_colour colourless
_exptl_crystal_density_diffrn 1.566
_exptl_crystal_description plate
_exptl_crystal_F_000 617
_exptl_crystal_size_max 0.030
_exptl_crystal_size_mid 0.010
_exptl_crystal_size_min 0.010
_refine_diff_density_max 1.353
_refine_diff_density_min -1.919
_refine_diff_density_rms 0.166
_refine_ls_extinction_method none
_refine_ls_goodness_of_fit_ref 1.067
_refine_ls_hydrogen_treatment mixed
_refine_ls_matrix_type full
_refine_ls_number_parameters 336
_refine_ls_number_reflns 5276
_refine_ls_number_restraints 0
_refine_ls_restrained_S_all 1.067
_refine_ls_R_factor_all 0.0487
_refine_ls_R_factor_gt 0.0449
_refine_ls_shift/su_max 0.000
_refine_ls_shift/su_mean 0.000
_refine_ls_structure_factor_coef Fsqd
_refine_ls_weighting_details 'w=1/[\s^2^(Fo^2^)+(0.0518P)^2^+1.6755P] where P=(Fo^2^+2Fc^2^)/3'
_refine_ls_weighting_scheme calc
_refine_ls_wR_factor_gt 0.0976
_refine_ls_wR_factor_ref 0.1002
_reflns_Friedel_coverage 0.000
_reflns_number_gt 5078
_reflns_number_total 5276
_reflns_threshold_expression 'I > 2\s(I)'
_cod_data_source_file d5sc02951a2.cif
_cod_data_source_block mo_20221024Au_bisNHCOEt_0m
_cod_depositor_comments 'Adding full bibliography for 1575265--1575268.cif.'
_cod_database_code 1575266
_shelx_shelxl_version_number 2019/3
_shelx_space_group_comment
;
The symmetry employed for this shelxl refinement is uniquely defined
by the following loop, which should always be used as a source of
symmetry information in preference to the above space-group names.
They are only intended as comments.
;
_shelx_estimated_absorpt_t_min 0.915
_shelx_estimated_absorpt_t_max 0.970

loop_
_space_group_symop_operation_xyz
'x, y, z'
'-x, -y, -z'

loop_
_atom_site_label
_atom_site_type_symbol
_atom_site_fract_x
_atom_site_fract_y
_atom_site_fract_z
_atom_site_U_iso_or_equiv
_atom_site_adp_type
_atom_site_occupancy
_atom_site_site_symmetry_order
_atom_site_calc_flag
_atom_site_refinement_flags_posn
_atom_site_refinement_flags_adp
_atom_site_refinement_flags_occupancy
_atom_site_disorder_assembly
_atom_site_disorder_group
Au1 Au 0.000000 0.500000 0.500000 0.01465(10) Uani 1 2 d S . P . .
Cl1 Cl 0.0363(3) 0.1880(3) 0.4324(3) 0.0915(8) Uani 1 1 d . . . . .
O1 O 0.1847(4) 0.3560(4) -0.1444(3) 0.0249(8) Uani 1 1 d . . . . .
O2 O 0.1033(4) 0.1981(3) -0.0604(3) 0.0262(8) Uani 1 1 d . . . . .
O3 O 0.5569(4) 0.9021(4) 1.1769(3) 0.0359(10) Uani 1 1 d . . . . .
O4 O 0.3608(4) 0.9694(4) 1.0849(3) 0.0277(9) Uani 1 1 d . . . . .
O100 O -0.1417(6) 0.0726(5) 0.5502(4) 0.0582(15) Uani 1 1 d . . . . .
H10D H -0.131(5) 0.001(8) 0.580(6) 0.087 Uiso 1 1 calc R U . . .
N1 N 0.2314(4) 0.6264(4) 0.4267(3) 0.0147(8) Uani 1 1 d . . . . .
N2 N 0.3099(4) 0.5636(4) 0.5969(3) 0.0140(8) Uani 1 1 d . . . . .
C1 C 0.1937(5) 0.5692(4) 0.5098(4) 0.0161(10) Uani 1 1 d . . . . .
C2 C 0.3727(5) 0.6554(4) 0.4590(4) 0.0151(10) Uani 1 1 d . . . . .
C3 C 0.4227(5) 0.6163(5) 0.5682(4) 0.0170(10) Uani 1 1 d . . . . .
C4 C 0.5626(5) 0.6291(5) 0.6285(4) 0.0171(10) Uani 1 1 d . . . . .
H4 H 0.596652 0.602293 0.703804 0.021 Uiso 1 1 calc R U . . .
C5 C 0.6486(5) 0.6830(5) 0.5724(4) 0.0197(11) Uani 1 1 d . . . . .
H5 H 0.744615 0.693882 0.610078 0.024 Uiso 1 1 calc R U . . .
C6 C 0.5976(5) 0.7218(5) 0.4613(4) 0.0193(11) Uani 1 1 d . . . . .
H6 H 0.659923 0.757943 0.425210 0.023 Uiso 1 1 calc R U . . .
C7 C 0.4584(5) 0.7090(4) 0.4025(4) 0.0171(10) Uani 1 1 d . . . . .
H7 H 0.423828 0.735703 0.327263 0.021 Uiso 1 1 calc R U . . .
C8 C 0.1379(5) 0.6525(5) 0.3161(4) 0.0173(10) Uani 1 1 d . . . . .
H8A H 0.163901 0.740097 0.301962 0.021 Uiso 1 1 calc R U . . .
H8B H 0.043994 0.643403 0.320143 0.021 Uiso 1 1 calc R U . . .
C9 C 0.1401(5) 0.5648(5) 0.2166(4) 0.0164(10) Uani 1 1 d . . . . .
C10 C 0.1862(5) 0.6102(5) 0.1289(4) 0.0173(10) Uani 1 1 d . . . . .
H10 H 0.216178 0.697413 0.131062 0.021 Uiso 1 1 calc R U . . .
C11 C 0.1888(5) 0.5285(5) 0.0379(4) 0.0180(10) Uani 1 1 d . . . . .
H11 H 0.219982 0.560056 -0.021895 0.022 Uiso 1 1 calc R U . . .
C12 C 0.1460(5) 0.4016(5) 0.0348(4) 0.0166(10) Uani 1 1 d . . . . .
C13 C 0.1009(5) 0.3552(5) 0.1233(4) 0.0177(10) Uani 1 1 d . . . . .
H13 H 0.072402 0.267772 0.121628 0.021 Uiso 1 1 calc R U . . .
C14 C 0.0977(5) 0.4360(5) 0.2127(4) 0.0158(10) Uani 1 1 d . . . . .
H14 H 0.066374 0.404030 0.272302 0.019 Uiso 1 1 calc R U . . .
C15 C 0.1481(5) 0.3185(5) -0.0655(4) 0.0182(10) Uani 1 1 d . . . . .
C16 C 0.0999(6) 0.1102(5) -0.1565(5) 0.0268(12) Uani 1 1 d . . . . .
H16A H 0.193918 0.103831 -0.155326 0.032 Uiso 1 1 calc R U . . .
H16B H 0.049698 0.139068 -0.231495 0.032 Uiso 1 1 calc R U . . .
C17 C 0.0298(6) -0.0136(6) -0.1419(6) 0.0337(14) Uani 1 1 d . . . . .
H17A H -0.063390 -0.006371 -0.143848 0.051 Uiso 1 1 calc R U . . .
H17B H 0.080113 -0.041096 -0.067276 0.051 Uiso 1 1 calc R U . . .
H17C H 0.026329 -0.075121 -0.205014 0.051 Uiso 1 1 calc R U . . .
C18 C 0.3174(5) 0.5128(5) 0.7074(4) 0.0163(10) Uani 1 1 d . . . . .
H18A H 0.386615 0.455957 0.725123 0.020 Uiso 1 1 calc R U . . .
H18B H 0.227989 0.463142 0.700402 0.020 Uiso 1 1 calc R U . . .
C19 C 0.3548(5) 0.6163(5) 0.8061(4) 0.0168(10) Uani 1 1 d . . . . .
C20 C 0.4678(5) 0.6160(5) 0.9041(4) 0.0195(11) Uani 1 1 d . . . . .
H20 H 0.524171 0.553246 0.907443 0.023 Uiso 1 1 calc R U . . .
C21 C 0.4988(5) 0.7065(5) 0.9970(4) 0.0181(10) Uani 1 1 d . . . . .
H21 H 0.575266 0.704564 1.064163 0.022 Uiso 1 1 calc R U . . .
C22 C 0.4186(5) 0.8004(5) 0.9927(4) 0.0190(11) Uani 1 1 d . . . . .
C23 C 0.3065(5) 0.8021(5) 0.8924(5) 0.0219(11) Uani 1 1 d . . . . .
H23 H 0.251605 0.866246 0.887881 0.026 Uiso 1 1 calc R U . . .
C24 C 0.2753(5) 0.7111(5) 0.8001(4) 0.0192(11) Uani 1 1 d . . . . .
H24 H 0.199434 0.713129 0.732507 0.023 Uiso 1 1 calc R U . . .
C25 C 0.4547(5) 0.8942(5) 1.0942(5) 0.0224(11) Uani 1 1 d . . . . .
C26 C 0.3869(6) 1.0662(5) 1.1799(5) 0.0289(13) Uani 1 1 d . . . . .
H26A H 0.327265 1.130170 1.153603 0.035 Uiso 1 1 calc R U . . .
H26B H 0.482995 1.108049 1.202429 0.035 Uiso 1 1 calc R U . . .
C27 C 0.3608(7) 1.0125(6) 1.2845(5) 0.0337(14) Uani 1 1 d . . . . .
H27A H 0.269728 0.961844 1.260321 0.051 Uiso 1 1 calc R U . . .
H27B H 0.366132 1.081062 1.342177 0.051 Uiso 1 1 calc R U . . .
H27C H 0.429760 0.959755 1.318515 0.051 Uiso 1 1 calc R U . . .
C100 C -0.2664(8) 0.0557(7) 0.4529(6) 0.0516(19) Uani 1 1 d . . . . .
H10A H -0.283919 0.137141 0.424930 0.077 Uiso 1 1 calc R U . . .
H10B H -0.342460 0.017987 0.477092 0.077 Uiso 1 1 calc R U . . .
H10C H -0.257580 0.000294 0.390430 0.077 Uiso 1 1 calc R U . . .

loop_
_atom_site_aniso_label
_atom_site_aniso_U_11
_atom_site_aniso_U_22
_atom_site_aniso_U_33
_atom_site_aniso_U_23
_atom_site_aniso_U_13
_atom_site_aniso_U_12
Au1 0.01370(14) 0.01999(16) 0.01128(15) 0.00125(10) 0.00634(10) 0.00069(10)
Cl1 0.0683(15) 0.0930(19) 0.104(2) 0.0251(16) 0.0208(14) -0.0086(13)
O1 0.029(2) 0.029(2) 0.0199(19) 0.0035(16) 0.0114(16) 0.0070(16)
O2 0.035(2) 0.021(2) 0.024(2) -0.0003(16) 0.0124(17) 0.0032(17)
O3 0.030(2) 0.045(3) 0.026(2) -0.0133(19) 0.0000(18) 0.0085(19)
O4 0.035(2) 0.026(2) 0.023(2) -0.0022(16) 0.0105(17) 0.0076(17)
O100 0.086(4) 0.043(3) 0.039(3) -0.002(2) 0.013(3) 0.005(3)
N1 0.019(2) 0.013(2) 0.012(2) 0.0012(16) 0.0064(16) 0.0008(16)
N2 0.018(2) 0.013(2) 0.0110(19) 0.0003(16) 0.0050(16) 0.0007(16)
C1 0.023(3) 0.013(2) 0.012(2) -0.0066(19) 0.008(2) 0.000(2)
C2 0.017(2) 0.012(2) 0.015(2) -0.0032(19) 0.0056(19) 0.0004(19)
C3 0.020(2) 0.015(2) 0.018(3) 0.001(2) 0.009(2) 0.002(2)
C4 0.019(2) 0.017(3) 0.016(2) 0.000(2) 0.007(2) 0.004(2)
C5 0.018(2) 0.017(3) 0.024(3) -0.002(2) 0.008(2) 0.000(2)
C6 0.024(3) 0.013(2) 0.026(3) 0.001(2) 0.014(2) 0.002(2)
C7 0.025(3) 0.012(2) 0.017(2) 0.0023(19) 0.011(2) 0.004(2)
C8 0.014(2) 0.021(3) 0.016(2) 0.011(2) 0.0026(19) 0.003(2)
C9 0.014(2) 0.021(3) 0.014(2) 0.004(2) 0.0043(19) 0.006(2)
C10 0.014(2) 0.020(3) 0.017(2) 0.003(2) 0.0041(19) 0.0005(19)
C11 0.014(2) 0.027(3) 0.014(2) 0.008(2) 0.0053(19) 0.005(2)
C12 0.010(2) 0.023(3) 0.015(2) 0.004(2) 0.0018(18) 0.0014(19)
C13 0.015(2) 0.018(3) 0.017(3) 0.004(2) 0.0011(19) 0.003(2)
C14 0.014(2) 0.023(3) 0.011(2) 0.008(2) 0.0032(18) 0.005(2)
C15 0.012(2) 0.023(3) 0.018(3) 0.002(2) 0.0018(19) 0.005(2)
C16 0.033(3) 0.023(3) 0.024(3) 0.000(2) 0.008(2) 0.007(2)
C17 0.035(3) 0.027(3) 0.038(4) -0.006(3) 0.012(3) 0.006(3)
C18 0.022(3) 0.017(3) 0.011(2) 0.0020(19) 0.007(2) 0.002(2)
C19 0.020(2) 0.019(3) 0.013(2) 0.004(2) 0.010(2) -0.002(2)
C20 0.021(3) 0.024(3) 0.017(3) 0.005(2) 0.009(2) 0.006(2)
C21 0.018(2) 0.024(3) 0.014(2) 0.005(2) 0.0055(19) 0.005(2)
C22 0.020(3) 0.022(3) 0.015(2) 0.000(2) 0.009(2) 0.000(2)
C23 0.026(3) 0.021(3) 0.023(3) 0.005(2) 0.013(2) 0.007(2)
C24 0.014(2) 0.029(3) 0.015(2) 0.004(2) 0.0035(19) 0.005(2)
C25 0.025(3) 0.020(3) 0.023(3) 0.001(2) 0.011(2) 0.001(2)
C26 0.040(3) 0.020(3) 0.029(3) -0.003(2) 0.015(3) 0.007(2)
C27 0.054(4) 0.022(3) 0.036(3) 0.005(3) 0.027(3) 0.012(3)
C100 0.073(5) 0.036(4) 0.038(4) -0.003(3) 0.012(4) 0.001(4)

loop_
_atom_type_symbol
_atom_type_description
_atom_type_scat_dispersion_real
_atom_type_scat_dispersion_imag
_atom_type_scat_source
C C 0.0033 0.0016 'International Tables Vol C Tables 4.2.6.8 and 6.1.1.4'
H H 0.0000 0.0000 'International Tables Vol C Tables 4.2.6.8 and 6.1.1.4'
N N 0.0061 0.0033 'International Tables Vol C Tables 4.2.6.8 and 6.1.1.4'
O O 0.0106 0.0060 'International Tables Vol C Tables 4.2.6.8 and 6.1.1.4'
Cl Cl 0.1484 0.1585 'International Tables Vol C Tables 4.2.6.8 and 6.1.1.4'
Au Au -2.0133 8.8022 'International Tables Vol C Tables 4.2.6.8 and 6.1.1.4'

loop_
_geom_angle_atom_site_label_1
_geom_angle_atom_site_label_2
_geom_angle_atom_site_label_3
_geom_angle
_geom_angle_site_symmetry_1
_geom_angle_site_symmetry_3
_geom_angle_publ_flag
C1 Au1 C1 180.0 2_566 . ?
C15 O2 C16 116.5(4) . . ?
C25 O4 C26 117.1(4) . . ?
C1 N1 C2 110.9(4) . . ?
C1 N1 C8 125.2(4) . . ?
C2 N1 C8 123.9(4) . . ?
C1 N2 C3 110.1(4) . . ?
C1 N2 C18 125.3(4) . . ?
C3 N2 C18 124.5(4) . . ?
N2 C1 N1 106.4(4) . . ?
N2 C1 Au1 127.6(3) . . ?
N1 C1 Au1 125.9(4) . . ?
C3 C2 C7 121.8(5) . . ?
C3 C2 N1 105.8(4) . . ?
C7 C2 N1 132.3(4) . . ?
C2 C3 N2 106.7(4) . . ?
C2 C3 C4 122.2(4) . . ?
N2 C3 C4 131.1(4) . . ?
C5 C4 C3 116.2(5) . . ?
C4 C5 C6 121.5(5) . . ?
C7 C6 C5 121.7(5) . . ?
C2 C7 C6 116.6(5) . . ?
N1 C8 C9 111.6(4) . . ?
C10 C9 C14 119.0(5) . . ?
C10 C9 C8 120.9(4) . . ?
C14 C9 C8 120.1(4) . . ?
C11 C10 C9 120.4(5) . . ?
C12 C11 C10 119.9(4) . . ?
C11 C12 C13 120.0(5) . . ?
C11 C12 C15 117.8(4) . . ?
C13 C12 C15 122.2(5) . . ?
C14 C13 C12 120.1(5) . . ?
C13 C14 C9 120.6(4) . . ?
O1 C15 O2 123.4(5) . . ?
O1 C15 C12 123.8(5) . . ?
O2 C15 C12 112.8(4) . . ?
O2 C16 C17 107.5(4) . . ?
N2 C18 C19 111.6(4) . . ?
C20 C19 C24 119.5(5) . . ?
C20 C19 C18 120.1(4) . . ?
C24 C19 C18 120.4(4) . . ?
C21 C20 C19 120.4(5) . . ?
C20 C21 C22 120.5(5) . . ?
C21 C22 C23 118.8(5) . . ?
C21 C22 C25 118.6(5) . . ?
C23 C22 C25 122.5(5) . . ?
C24 C23 C22 120.5(5) . . ?
C23 C24 C19 120.2(5) . . ?
O3 C25 O4 123.4(5) . . ?
O3 C25 C22 124.0(5) . . ?
O4 C25 C22 112.6(4) . . ?
O4 C26 C27 111.6(5) . . ?

loop_
_geom_bond_atom_site_label_1
_geom_bond_atom_site_label_2
_geom_bond_distance
_geom_bond_site_symmetry_2
_geom_bond_publ_flag
Au1 C1 2.027(5) 2_566 ?
Au1 C1 2.027(5) . ?
O1 C15 1.212(6) . ?
O2 C15 1.336(6) . ?
O2 C16 1.460(6) . ?
O3 C25 1.204(6) . ?
O4 C25 1.337(7) . ?
O4 C26 1.454(6) . ?
O100 C100 1.440(9) . ?
N1 C1 1.349(6) . ?
N1 C2 1.389(6) . ?
N1 C8 1.460(6) . ?
N2 C1 1.348(6) . ?
N2 C3 1.394(6) . ?
N2 C18 1.465(6) . ?
C2 C3 1.380(7) . ?
C2 C7 1.381(7) . ?
C3 C4 1.398(7) . ?
C4 C5 1.381(7) . ?
C5 C6 1.400(7) . ?
C6 C7 1.387(7) . ?
C8 C9 1.510(7) . ?
C9 C10 1.392(7) . ?
C9 C14 1.399(7) . ?
C10 C11 1.392(7) . ?
C11 C12 1.380(7) . ?
C12 C13 1.399(7) . ?
C12 C15 1.488(7) . ?
C13 C14 1.374(7) . ?
C16 C17 1.486(8) . ?
C18 C19 1.518(7) . ?
C19 C20 1.390(7) . ?
C19 C24 1.394(7) . ?
C20 C21 1.385(7) . ?
C21 C22 1.392(7) . ?
C22 C23 1.404(7) . ?
C22 C25 1.477(7) . ?
C23 C24 1.383(7) . ?
C26 C27 1.515(8) . ?
